data_4120400
loop_
_publ_author_name
'Christian Reus'
'Sabine Weidlich'
'Michael Bolte'
'Hans-Wolfram Lerner'
'Matthias Wagner'

_publ_section_title
;
 C-Functionalized, Air- and Water-Stable
 9,10-Dihydro-9,10-diboraanthracenes: Efficient Blue to Red Emitting
 Luminophores
;
_journal_name_full 'Journal of the American Chemical Society'
_journal_page_first 12892
_journal_page_last 12907
_journal_paper_doi 10.1021/ja406766e
_journal_volume 135
_journal_year 2013
_chemical_formula_moiety 'C32 H28 Br2'
_chemical_formula_sum 'C32 H28 Br2'
_chemical_formula_weight 572.36
_chemical_name_systematic ?
_space_group_IT_number 88
_symmetry_cell_setting tetragonal
_symmetry_space_group_name_Hall '-I 4ad'
_symmetry_space_group_name_H-M 'I 41/a :2'
_atom_sites_solution_hydrogens geom
_atom_sites_solution_primary direct
_atom_sites_solution_secondary difmap
_audit_creation_method SHELXL-97
_cell_angle_alpha 90.00
_cell_angle_beta 90.00
_cell_angle_gamma 90.00
_cell_formula_units_Z 8
_cell_length_a 22.998(3)
_cell_length_b 22.998(3)
_cell_length_c 9.8225(13)
_cell_measurement_reflns_used 4529
_cell_measurement_temperature 173(2)
_cell_measurement_theta_max 25.92
_cell_measurement_theta_min 3.37
_cell_volume 5195.2(12)
_computing_cell_refinement 'X-Area (Stoe & Cie, 2001)'
_computing_data_collection 'X-Area (Stoe & Cie, 2001)'
_computing_data_reduction 'X-Area (Stoe & Cie, 2001)'
_computing_molecular_graphics 'XP in SHELXTL-Plus (Sheldrick, 2008)'
_computing_publication_material SHELXL97
_computing_structure_refinement 'SHELXL97 (Sheldrick, 2008) '
_computing_structure_solution 'SHELXS97 (Sheldrick, 2008) '
_diffrn_ambient_temperature 173(2)
_diffrn_measured_fraction_theta_full 0.997
_diffrn_measured_fraction_theta_max 0.992
_diffrn_measurement_device_type 'STOE IPDS II two-circle-diffractometer'
_diffrn_measurement_method \w
_diffrn_radiation_monochromator 'Genix 3D multilayer optics'
_diffrn_radiation_source 'Genix 3D I\mS microfocus x-ray source'
_diffrn_radiation_type MoK\a
_diffrn_radiation_wavelength 0.71073
_diffrn_reflns_av_R_equivalents 0.0718
_diffrn_reflns_av_sigmaI/netI 0.0951
_diffrn_reflns_limit_h_max 27
_diffrn_reflns_limit_h_min -26
_diffrn_reflns_limit_k_max 17
_diffrn_reflns_limit_k_min -27
_diffrn_reflns_limit_l_max 10
_diffrn_reflns_limit_l_min -11
_diffrn_reflns_number 6409
_diffrn_reflns_theta_full 25.00
_diffrn_reflns_theta_max 25.61
_diffrn_reflns_theta_min 3.37
_diffrn_standards_number 0
_exptl_absorpt_coefficient_mu 3.139
_exptl_absorpt_correction_T_max 0.8340
_exptl_absorpt_correction_T_min 0.5451
_exptl_absorpt_correction_type multi-scan
_exptl_absorpt_process_details 'X-Area (Stoe & Cie, 2001)'
_exptl_crystal_colour colourless
_exptl_crystal_density_diffrn 1.464
_exptl_crystal_description plate
_exptl_crystal_F_000 2320
_exptl_crystal_size_max 0.22
_exptl_crystal_size_mid 0.14
_exptl_crystal_size_min 0.06
_refine_diff_density_max 0.503
_refine_diff_density_min -0.310
_refine_diff_density_rms 0.070
_refine_ls_extinction_method none
_refine_ls_goodness_of_fit_ref 1.116
_refine_ls_hydrogen_treatment constr
_refine_ls_matrix_type full
_refine_ls_number_parameters 167
_refine_ls_number_reflns 2436
_refine_ls_number_restraints 0
_refine_ls_restrained_S_all 1.116
_refine_ls_R_factor_all 0.1252
_refine_ls_R_factor_gt 0.0732
_refine_ls_shift/su_max 0.000
_refine_ls_shift/su_mean 0.000
_refine_ls_structure_factor_coef Fsqd
_refine_ls_weighting_details 'calc w=1/[\s^2^(Fo^2^)+(0.0503P)^2^] where P=(Fo^2^+2Fc^2^)/3'
_refine_ls_weighting_scheme calc
_refine_ls_wR_factor_gt 0.1272
_refine_ls_wR_factor_ref 0.1415
_reflns_number_gt 1583
_reflns_number_total 2436
_reflns_threshold_expression I>2\s(I)
_cod_data_source_file ja406766e_si_001_10.cif
_cod_data_source_block wa1517
_cod_original_sg_symbol_H-M 'I 41/a'
_cod_database_code 4120400

loop_
_symmetry_equiv_pos_as_xyz
'x, y, z'
'-x+1/2, -y, z+1/2'
'-y+3/4, x+1/4, z+1/4'
'y+3/4, -x+3/4, z+3/4'
'x+1/2, y+1/2, z+1/2'
'-x+1, -y+1/2, z+1'
'-y+5/4, x+3/4, z+3/4'
'y+5/4, -x+5/4, z+5/4'
'-x, -y, -z'
'x-1/2, y, -z-1/2'
'y-3/4, -x-1/4, -z-1/4'
'-y-3/4, x-3/4, -z-3/4'
'-x+1/2, -y+1/2, -z+1/2'
'x, y+1/2, -z'
'y-1/4, -x+1/4, -z+1/4'
'-y-1/4, x-1/4, -z-1/4'

loop_
_atom_site_label
_atom_site_type_symbol
_atom_site_fract_x
_atom_site_fract_y
_atom_site_fract_z
_atom_site_U_iso_or_equiv
_atom_site_adp_type
_atom_site_occupancy
_atom_site_symmetry_multiplicity
_atom_site_calc_flag
_atom_site_refinement_flags
_atom_site_disorder_assembly
_atom_site_disorder_group
C7 C 0.7249(2) 0.2985(2) 0.6789(6) 0.0320(13) Uani 1 1 d . . .
Br1 Br 0.93727(3) 0.17659(4) 0.44482(9) 0.0622(3) Uani 0.917(3) 1 d P A 1
Br1' Br 0.9036(4) 0.2890(5) 0.3394(11) 0.072(4) Uani 0.083(3) 1 d P A 2
C1 C 0.7747(2) 0.2704(2) 0.6287(6) 0.0340(13) Uani 1 1 d . A .
C2 C 0.8000(2) 0.2216(2) 0.6988(6) 0.0347(13) Uani 1 1 d . . .
C3 C 0.8496(2) 0.1940(2) 0.6400(6) 0.0378(14) Uani 1 1 d . A .
H3 H 0.8667 0.1612 0.6831 0.045 Uiso 1 1 calc R . .
C4 C 0.8723(3) 0.2148(3) 0.5225(7) 0.0428(15) Uani 1 1 d . . .
H4' H 0.9048 0.1955 0.4835 0.051 Uiso 0.083(3) 1 calc PR A 2
C5 C 0.8498(3) 0.2638(2) 0.4561(7) 0.0407(14) Uani 1 1 d . A .
H5' H 0.8676 0.2782 0.3756 0.049 Uiso 0.917(3) 1 calc PR A 1
C6 C 0.8025(3) 0.2903(2) 0.5079(6) 0.0393(15) Uani 1 1 d . . .
H6 H 0.7871 0.3233 0.4623 0.047 Uiso 1 1 calc R A .
C11 C 0.6980(2) 0.3485(2) 0.6041(6) 0.0349(14) Uani 1 1 d . . .
C12 C 0.7101(2) 0.4057(2) 0.6488(6) 0.0302(13) Uani 1 1 d . . .
C13 C 0.6816(2) 0.4519(2) 0.5850(6) 0.0305(13) Uani 1 1 d . . .
H13 H 0.6886 0.4903 0.6163 0.037 Uiso 1 1 calc R . .
C14 C 0.6437(2) 0.4436(2) 0.4784(6) 0.0322(13) Uani 1 1 d . . .
C15 C 0.6334(2) 0.3874(2) 0.4340(7) 0.0391(14) Uani 1 1 d . . .
H15 H 0.6079 0.3812 0.3595 0.047 Uiso 1 1 calc R . .
C16 C 0.6600(3) 0.3395(2) 0.4967(6) 0.0397(14) Uani 1 1 d . . .
C17 C 0.7533(3) 0.4163(2) 0.7616(7) 0.0434(15) Uani 1 1 d . . .
H17A H 0.7598 0.4581 0.7718 0.065 Uiso 1 1 calc R . .
H17B H 0.7901 0.3970 0.7395 0.065 Uiso 1 1 calc R . .
H17C H 0.7380 0.4004 0.8471 0.065 Uiso 1 1 calc R . .
C18 C 0.6126(3) 0.4943(2) 0.4126(7) 0.0428(16) Uani 1 1 d . . .
H18A H 0.5750 0.5003 0.4576 0.064 Uiso 1 1 calc R . .
H18B H 0.6062 0.4859 0.3159 0.064 Uiso 1 1 calc R . .
H18C H 0.6363 0.5294 0.4217 0.064 Uiso 1 1 calc R . .
C19 C 0.6481(3) 0.2793(3) 0.4428(8) 0.061(2) Uani 1 1 d . . .
H19A H 0.6471 0.2517 0.5186 0.092 Uiso 1 1 calc R . .
H19B H 0.6789 0.2682 0.3791 0.092 Uiso 1 1 calc R . .
H19C H 0.6106 0.2790 0.3956 0.092 Uiso 1 1 calc R . .

loop_
_atom_site_aniso_label
_atom_site_aniso_U_11
_atom_site_aniso_U_22
_atom_site_aniso_U_33
_atom_site_aniso_U_23
_atom_site_aniso_U_13
_atom_site_aniso_U_12
C7 0.038(3) 0.026(3) 0.032(4) -0.001(3) -0.005(3) 0.003(2)
Br1 0.0595(5) 0.0768(6) 0.0504(5) 0.0066(4) 0.0169(4) 0.0271(4)
Br1' 0.061(6) 0.089(8) 0.065(8) -0.019(5) 0.015(5) -0.015(5)
C1 0.047(3) 0.023(3) 0.032(4) 0.001(2) -0.001(3) -0.001(2)
C2 0.046(3) 0.029(3) 0.029(4) -0.002(3) -0.001(3) 0.003(2)
C3 0.049(3) 0.033(3) 0.032(4) 0.003(3) 0.001(3) 0.003(2)
C4 0.045(3) 0.041(3) 0.042(4) -0.007(3) 0.005(3) 0.001(3)
C5 0.050(3) 0.039(3) 0.033(4) 0.005(3) 0.007(3) 0.003(3)
C6 0.060(4) 0.031(3) 0.027(4) 0.008(3) 0.003(3) 0.005(3)
C11 0.047(3) 0.028(3) 0.030(4) 0.006(2) 0.005(3) 0.000(2)
C12 0.032(3) 0.028(3) 0.031(4) 0.002(2) -0.002(2) -0.004(2)
C13 0.035(3) 0.029(3) 0.027(4) -0.002(2) 0.007(2) -0.002(2)
C14 0.032(3) 0.039(3) 0.026(4) 0.003(3) 0.009(2) 0.004(2)
C15 0.039(3) 0.046(3) 0.033(4) 0.001(3) -0.007(3) -0.006(2)
C16 0.047(3) 0.039(3) 0.032(4) -0.001(3) -0.003(3) -0.006(3)
C17 0.056(4) 0.029(3) 0.045(4) -0.002(3) -0.009(3) 0.000(3)
C18 0.046(3) 0.043(3) 0.039(4) 0.006(3) -0.001(3) 0.007(3)
C19 0.090(5) 0.045(4) 0.050(5) -0.001(3) -0.021(4) -0.010(3)

loop_
_atom_type_symbol
_atom_type_description
_atom_type_scat_dispersion_real
_atom_type_scat_dispersion_imag
_atom_type_scat_source
C C 0.0033 0.0016 'International Tables Vol C Tables 4.2.6.8 and 6.1.1.4'
H H 0.0000 0.0000 'International Tables Vol C Tables 4.2.6.8 and 6.1.1.4'
Br Br -0.2901 2.4595 'International Tables Vol C Tables 4.2.6.8 and 6.1.1.4'

loop_
_geom_angle_atom_site_label_1
_geom_angle_atom_site_label_2
_geom_angle_atom_site_label_3
_geom_angle
_geom_angle_site_symmetry_1
_geom_angle_site_symmetry_3
C1 C7 C2 118.7(5) . 13_656
C1 C7 C11 121.2(5) . .
C2 C7 C11 120.1(5) 13_656 .
C7 C1 C6 120.6(5) . .
C7 C1 C2 121.4(5) . .
C6 C1 C2 118.0(5) . .
C7 C2 C3 121.6(5) 13_656 .
C7 C2 C1 120.0(5) 13_656 .
C3 C2 C1 118.4(5) . .
C4 C3 C2 119.7(5) . .
C4 C3 H3 120.2 . .
C2 C3 H3 120.2 . .
C3 C4 C5 122.6(6) . .
C3 C4 Br1 118.8(5) . .
C5 C4 Br1 118.5(5) . .
C3 C4 H4' 118.7 . .
C5 C4 H4' 118.7 . .
C6 C5 C4 119.1(6) . .
C6 C5 Br1' 131.1(6) . .
C4 C5 Br1' 107.7(6) . .
C6 C5 H5' 120.5 . .
C4 C5 H5' 120.5 . .
C5 C6 C1 122.1(5) . .
C5 C6 H6 118.9 . .
C1 C6 H6 118.9 . .
C16 C11 C12 119.9(5) . .
C16 C11 C7 121.3(5) . .
C12 C11 C7 118.7(5) . .
C13 C12 C11 118.4(5) . .
C13 C12 C17 121.2(5) . .
C11 C12 C17 120.4(5) . .
C14 C13 C12 122.3(5) . .
C14 C13 H13 118.9 . .
C12 C13 H13 118.9 . .
C13 C14 C15 118.5(5) . .
C13 C14 C18 121.2(5) . .
C15 C14 C18 120.3(5) . .
C14 C15 C16 121.4(6) . .
C14 C15 H15 119.3 . .
C16 C15 H15 119.3 . .
C11 C16 C15 119.4(5) . .
C11 C16 C19 121.3(5) . .
C15 C16 C19 119.2(6) . .
C12 C17 H17A 109.5 . .
C12 C17 H17B 109.5 . .
H17A C17 H17B 109.5 . .
C12 C17 H17C 109.5 . .
H17A C17 H17C 109.5 . .
H17B C17 H17C 109.5 . .
C14 C18 H18A 109.5 . .
C14 C18 H18B 109.5 . .
H18A C18 H18B 109.5 . .
C14 C18 H18C 109.5 . .
H18A C18 H18C 109.5 . .
H18B C18 H18C 109.5 . .
C16 C19 H19A 109.5 . .
C16 C19 H19B 109.5 . .
H19A C19 H19B 109.5 . .
C16 C19 H19C 109.5 . .
H19A C19 H19C 109.5 . .
H19B C19 H19C 109.5 . .

loop_
_geom_bond_atom_site_label_1
_geom_bond_atom_site_label_2
_geom_bond_distance
_geom_bond_site_symmetry_2
C7 C1 1.406(7) .
C7 C2 1.408(8) 13_656
C7 C11 1.498(7) .
Br1 C4 1.895(6) .
Br1' C5 1.783(11) .
C1 C6 1.423(8) .
C1 C2 1.438(8) .
C2 C7 1.408(8) 13_656
C2 C3 1.427(8) .
C3 C4 1.354(8) .
C3 H3 0.9500 .
C4 C5 1.401(8) .
C4 H4' 0.9500 .
C5 C6 1.346(8) .
C5 H5' 0.9500 .
C6 H6 0.9500 .
C11 C16 1.385(8) .
C11 C12 1.416(7) .
C12 C13 1.395(7) .
C12 C17 1.508(8) .
C13 C14 1.376(8) .
C13 H13 0.9500 .
C14 C15 1.384(8) .
C14 C18 1.513(7) .
C15 C16 1.402(8) .
C15 H15 0.9500 .
C16 C19 1.506(8) .
C17 H17A 0.9800 .
C17 H17B 0.9800 .
C17 H17C 0.9800 .
C18 H18A 0.9800 .
C18 H18B 0.9800 .
C18 H18C 0.9800 .
C19 H19A 0.9800 .
C19 H19B 0.9800 .
C19 H19C 0.9800 .

loop_
_geom_torsion_atom_site_label_1
_geom_torsion_atom_site_label_2
_geom_torsion_atom_site_label_3
_geom_torsion_atom_site_label_4
_geom_torsion
_geom_torsion_site_symmetry_1
_geom_torsion_site_symmetry_4
C2 C7 C1 C6 -177.9(5) 13_656 .
C11 C7 C1 C6 2.6(8) . .
C2 C7 C1 C2 0.8(9) 13_656 .
C11 C7 C1 C2 -178.6(5) . .
C7 C1 C2 C7 -0.8(9) . 13_656
C6 C1 C2 C7 178.0(5) . 13_656
C7 C1 C2 C3 178.2(5) . .
C6 C1 C2 C3 -3.1(8) . .
C7 C2 C3 C4 -179.7(5) 13_656 .
C1 C2 C3 C4 1.3(8) . .
C2 C3 C4 C5 1.5(9) . .
C2 C3 C4 Br1 -178.8(4) . .
C3 C4 C5 C6 -2.4(10) . .
Br1 C4 C5 C6 177.9(5) . .
C3 C4 C5 Br1' 162.7(6) . .
Br1 C4 C5 Br1' -17.0(7) . .
C4 C5 C6 C1 0.5(9) . .
Br1' C5 C6 C1 -160.6(7) . .
C7 C1 C6 C5 -179.0(6) . .
C2 C1 C6 C5 2.2(9) . .
C1 C7 C11 C16 82.8(7) . .
C2 C7 C11 C16 -96.6(7) 13_656 .
C1 C7 C11 C12 -99.7(6) . .
C2 C7 C11 C12 80.9(7) 13_656 .
C16 C11 C12 C13 2.0(8) . .
C7 C11 C12 C13 -175.4(5) . .
C16 C11 C12 C17 -177.4(5) . .
C7 C11 C12 C17 5.2(8) . .
C11 C12 C13 C14 -1.9(8) . .
C17 C12 C13 C14 177.5(5) . .
C12 C13 C14 C15 0.4(8) . .
C12 C13 C14 C18 178.9(5) . .
C13 C14 C15 C16 1.1(8) . .
C18 C14 C15 C16 -177.5(6) . .
C12 C11 C16 C15 -0.7(9) . .
C7 C11 C16 C15 176.7(5) . .
C12 C11 C16 C19 177.4(6) . .
C7 C11 C16 C19 -5.2(9) . .
C14 C15 C16 C11 -0.9(9) . .
C14 C15 C16 C19 -179.0(6) . .
